data_2226688
loop_
_publ_author_name
'Ge, Cheng Min'
'Zhang, Shu-Hua'
'Chao, Feng'
'Wang, Yin Guang'
'Li, Wei'

_publ_section_title
;
 2-Ethoxy-6-[(methylimino)methyl]phenol
;
_journal_coeditor_code SU2178
_journal_issue 7
_journal_name_full 'Acta Crystallographica Section E'
_journal_page_first o1526
_journal_paper_doi 10.1107/S1600536810019951
_journal_volume 66
_journal_year 2010
_chemical_formula_iupac 'C10 H13 N O2'
_chemical_formula_moiety 'C10 H13 N O2'
_chemical_formula_sum 'C10 H13 N O2'
_chemical_formula_weight 179.21
_chemical_name_systematic
;
2-Ethoxy-6-[(methylimino)methyl]phenol
;
_space_group_IT_number 14
_symmetry_cell_setting monoclinic
_symmetry_space_group_name_Hall '-P 2ybc'
_symmetry_space_group_name_H-M 'P 1 21/c 1'
_atom_sites_solution_hydrogens geom
_atom_sites_solution_primary direct
_atom_sites_solution_secondary difmap
_audit_creation_method SHELXL-97
_cell_angle_alpha 90.00
_cell_angle_beta 108.465(8)
_cell_angle_gamma 90.00
_cell_formula_units_Z 4
_cell_length_a 9.2986(19)
_cell_length_b 14.713(3)
_cell_length_c 7.0551(15)
_cell_measurement_reflns_used 1611
_cell_measurement_temperature 296(2)
_cell_measurement_theta_max 25.00
_cell_measurement_theta_min 2.31
_cell_volume 915.5(3)
_computing_cell_refinement 'SAINT (Bruker, 2004)'
_computing_data_collection 'SMART (Bruker, 2004)'
_computing_data_reduction 'SAINT (Bruker, 2004)'
_computing_molecular_graphics 'SHELXTL (Sheldrick, 2008)'
_computing_publication_material 'SHELXL97 (Sheldrick, 2008)'
_computing_structure_refinement 'SHELXL97 (Sheldrick, 2008)'
_computing_structure_solution 'SHELXS97 (Sheldrick, 2008)'
_diffrn_ambient_temperature 296(2)
_diffrn_measured_fraction_theta_full 0.998
_diffrn_measured_fraction_theta_max 0.998
_diffrn_measurement_device_type 'Bruker SMART CCD area-detector'
_diffrn_measurement_method 'phi and omega scans'
_diffrn_radiation_monochromator graphite
_diffrn_radiation_source 'fine-focus sealed tube'
_diffrn_radiation_type MoK\a
_diffrn_radiation_wavelength 0.71073
_diffrn_reflns_av_R_equivalents 0.0280
_diffrn_reflns_av_sigmaI/netI 0.0473
_diffrn_reflns_limit_h_max 11
_diffrn_reflns_limit_h_min -10
_diffrn_reflns_limit_k_max 17
_diffrn_reflns_limit_k_min -17
_diffrn_reflns_limit_l_max 6
_diffrn_reflns_limit_l_min -8
_diffrn_reflns_number 5022
_diffrn_reflns_theta_full 25.00
_diffrn_reflns_theta_max 25.00
_diffrn_reflns_theta_min 2.31
_exptl_absorpt_coefficient_mu 0.091
_exptl_absorpt_correction_type none
_exptl_crystal_colour yellow
_exptl_crystal_density_diffrn 1.300
_exptl_crystal_density_method 'not measured'
_exptl_crystal_description block
_exptl_crystal_F_000 384
_exptl_crystal_size_max 0.23
_exptl_crystal_size_mid 0.18
_exptl_crystal_size_min 0.15
_refine_diff_density_max 0.862
_refine_diff_density_min -0.583
_refine_ls_extinction_coef 0.024(11)
_refine_ls_extinction_expression Fc^*^=kFc[1+0.001xFc^2^\l^3^/sin(2\q)]^-1/4^
_refine_ls_extinction_method 'SHELXL97 (Sheldrick, 2008)'
_refine_ls_goodness_of_fit_ref 1.010
_refine_ls_hydrogen_treatment constr
_refine_ls_matrix_type full
_refine_ls_number_parameters 122
_refine_ls_number_reflns 1611
_refine_ls_number_restraints 0
_refine_ls_restrained_S_all 1.010
_refine_ls_R_factor_all 0.0939
_refine_ls_R_factor_gt 0.0848
_refine_ls_shift/su_max 0.002
_refine_ls_shift/su_mean 0.000
_refine_ls_structure_factor_coef Fsqd
_refine_ls_weighting_details 'calc w=1/[\s^2^(Fo^2^)+(0.1633P)^2^+1.1252P] where P=(Fo^2^+2Fc^2^)/3'
_refine_ls_weighting_scheme calc
_refine_ls_wR_factor_gt 0.2642
_refine_ls_wR_factor_ref 0.2772
_reflns_number_gt 1338
_reflns_number_total 1611
_reflns_threshold_expression I>2\s(I)
_cod_data_source_file su2178.cif
_cod_data_source_block I
_cod_original_sg_symbol_H-M 'P 21/c'
_cod_database_code 2226688
_cod_database_fobs_code 2226688

loop_
_symmetry_equiv_pos_as_xyz
'x, y, z'
'-x, y+1/2, -z+1/2'
'-x, -y, -z'
'x, -y-1/2, z-1/2'

loop_
_atom_site_type_symbol
_atom_site_label
_atom_site_fract_x
_atom_site_fract_y
_atom_site_fract_z
_atom_site_U_iso_or_equiv
_atom_site_adp_type
_atom_site_calc_flag
_atom_site_refinement_flags
_atom_site_occupancy
_atom_site_disorder_assembly
_atom_site_disorder_group
C C1 -0.0203(4) 0.1015(2) 0.8638(5) 0.0465(9) Uani d . 1 . .
C C2 -0.1745(4) 0.0879(2) 0.8267(5) 0.0477(9) Uani d . 1 . .
C C3 -0.2406(4) 0.1178(3) 0.9696(6) 0.0592(10) Uani d . 1 . .
H H3 -0.3434 0.1084 0.9482 0.071 Uiso calc R 1 . .
C C4 -0.1544(5) 0.1603(3) 1.1393(6) 0.0654(11) Uani d . 1 . .
H H4 -0.2000 0.1813 1.2308 0.078 Uiso calc R 1 . .
C C5 0.0000(5) 0.1728(3) 1.1776(6) 0.0578(10) Uani d . 1 . .
H H5 0.0577 0.2010 1.2952 0.069 Uiso calc R 1 . .
C C6 0.0682(4) 0.1432(2) 1.0401(5) 0.0481(9) Uani d . 1 . .
C C7 0.3157(4) 0.1927(3) 1.2361(6) 0.0579(10) Uani d . 1 . .
H H7A 0.3057 0.1632 1.3542 0.069 Uiso calc R 1 . .
H H7B 0.2889 0.2563 1.2391 0.069 Uiso calc R 1 . .
C C8 0.4756(5) 0.1841(4) 1.2314(7) 0.0727(12) Uani d . 1 . .
H H8A 0.4942 0.1223 1.2015 0.109 Uiso calc R 1 . .
H H8B 0.5451 0.2007 1.3592 0.109 Uiso calc R 1 . .
H H8C 0.4897 0.2236 1.1304 0.109 Uiso calc R 1 . .
C C9 -0.2684(4) 0.0421(3) 0.6471(5) 0.0535(9) Uani d . 1 . .
H H9 -0.3714 0.0343 0.6271 0.064 Uiso calc R 1 . .
C C10 -0.3148(3) -0.0314(2) 0.3564(4) 0.0407(8) Uani d . 1 . .
H H10A -0.3663 -0.0781 0.4052 0.061 Uiso calc R 1 . .
H H10B -0.2616 -0.0583 0.2741 0.061 Uiso calc R 1 . .
H H10C -0.3875 0.0116 0.2792 0.061 Uiso calc R 1 . .
N N1 -0.2115(3) 0.0129(2) 0.5180(5) 0.0556(9) Uani d . 1 . .
O O1 0.0527(3) 0.0762(2) 0.7326(4) 0.0612(9) Uani d . 1 . .
H H1 -0.0096 0.0596 0.6275 0.092 Uiso calc R 1 . .
O O2 0.2187(3) 0.15026(19) 1.0599(4) 0.0590(8) Uani d . 1 . .

loop_
_atom_site_aniso_label
_atom_site_aniso_U_11
_atom_site_aniso_U_22
_atom_site_aniso_U_33
_atom_site_aniso_U_12
_atom_site_aniso_U_13
_atom_site_aniso_U_23
C1 0.0514(19) 0.0426(17) 0.0509(19) 0.0052(14) 0.0240(15) 0.0028(14)
C2 0.0478(19) 0.0433(17) 0.054(2) 0.0058(14) 0.0193(15) 0.0042(14)
C3 0.052(2) 0.063(2) 0.070(2) 0.0072(17) 0.0295(18) -0.0009(19)
C4 0.065(2) 0.075(3) 0.067(2) 0.0070(19) 0.036(2) -0.013(2)
C5 0.063(2) 0.058(2) 0.057(2) 0.0007(17) 0.0261(18) -0.0085(17)
C6 0.0512(19) 0.0442(17) 0.0526(19) 0.0023(14) 0.0215(16) -0.0013(14)
C7 0.057(2) 0.061(2) 0.056(2) -0.0070(17) 0.0180(17) -0.0089(17)
C8 0.055(2) 0.091(3) 0.070(3) -0.003(2) 0.018(2) -0.005(2)
C9 0.0439(18) 0.059(2) 0.058(2) 0.0032(15) 0.0174(16) 0.0038(17)
C10 0.0279(14) 0.0597(19) 0.0317(15) -0.0057(12) 0.0057(11) -0.0128(13)
N1 0.0500(17) 0.0607(19) 0.0542(18) -0.0019(13) 0.0140(15) -0.0045(14)
O1 0.0486(15) 0.0812(19) 0.0581(16) -0.0025(13) 0.0229(12) -0.0191(13)
O2 0.0493(15) 0.0723(17) 0.0597(16) -0.0071(12) 0.0233(12) -0.0153(12)

loop_
_atom_type_symbol
_atom_type_description
_atom_type_scat_dispersion_real
_atom_type_scat_dispersion_imag
_atom_type_scat_source
C C 0.0033 0.0016 'International Tables Vol C Tables 4.2.6.8 and 6.1.1.4'
H H 0.0000 0.0000 'International Tables Vol C Tables 4.2.6.8 and 6.1.1.4'
N N 0.0061 0.0033 'International Tables Vol C Tables 4.2.6.8 and 6.1.1.4'
O O 0.0106 0.0060 'International Tables Vol C Tables 4.2.6.8 and 6.1.1.4'

loop_
_geom_angle_atom_site_label_1
_geom_angle_atom_site_label_2
_geom_angle_atom_site_label_3
_geom_angle_site_symmetry_1
_geom_angle_site_symmetry_3
_geom_angle
_geom_angle_publ_flag
O1 C1 C2 . . 122.7(3) ?
O1 C1 C6 . . 116.4(3) ?
C2 C1 C6 . . 120.8(3) ?
C1 C2 C3 . . 118.7(3) ?
C1 C2 C9 . . 121.9(3) ?
C3 C2 C9 . . 119.4(3) ?
C4 C3 C2 . . 120.3(3) ?
C4 C3 H3 . . 119.9 ?
C2 C3 H3 . . 119.9 ?
C3 C4 C5 . . 121.1(3) ?
C3 C4 H4 . . 119.5 ?
C5 C4 H4 . . 119.5 ?
C6 C5 C4 . . 119.8(4) ?
C6 C5 H5 . . 120.1 ?
C4 C5 H5 . . 120.1 ?
O2 C6 C5 . . 125.8(3) ?
O2 C6 C1 . . 114.8(3) ?
C5 C6 C1 . . 119.3(3) ?
O2 C7 C8 . . 107.5(3) ?
O2 C7 H7A . . 110.2 ?
C8 C7 H7A . . 110.2 ?
O2 C7 H7B . . 110.2 ?
C8 C7 H7B . . 110.2 ?
H7A C7 H7B . . 108.5 ?
C7 C8 H8A . . 109.5 ?
C7 C8 H8B . . 109.5 ?
H8A C8 H8B . . 109.5 ?
C7 C8 H8C . . 109.5 ?
H8A C8 H8C . . 109.5 ?
H8B C8 H8C . . 109.5 ?
N1 C9 C2 . . 120.8(3) ?
N1 C9 H9 . . 119.6 ?
C2 C9 H9 . . 119.6 ?
N1 C10 H10A . . 109.5 ?
N1 C10 H10B . . 109.5 ?
H10A C10 H10B . . 109.5 ?
N1 C10 H10C . . 109.5 ?
H10A C10 H10C . . 109.5 ?
H10B C10 H10C . . 109.5 ?
C9 N1 C10 . . 114.2(3) ?
C1 O1 H1 . . 109.5 ?
C6 O2 C7 . . 117.8(3) ?

loop_
_geom_bond_atom_site_label_1
_geom_bond_atom_site_label_2
_geom_bond_site_symmetry_2
_geom_bond_distance
_geom_bond_publ_flag
C1 O1 . 1.362(4) ?
C1 C2 . 1.388(5) ?
C1 C6 . 1.398(5) ?
C2 C3 . 1.406(5) ?
C2 C9 . 1.457(5) ?
C3 C4 . 1.364(6) ?
C3 H3 . 0.9300 ?
C4 C5 . 1.387(6) ?
C4 H4 . 0.9300 ?
C5 C6 . 1.386(5) ?
C5 H5 . 0.9300 ?
C6 O2 . 1.366(4) ?
C7 O2 . 1.428(4) ?
C7 C8 . 1.503(6) ?
C7 H7A . 0.9700 ?
C7 H7B . 0.9700 ?
C8 H8A . 0.9600 ?
C8 H8B . 0.9600 ?
C8 H8C . 0.9600 ?
C9 N1 . 1.264(5) ?
C9 H9 . 0.9300 ?
C10 N1 . 1.398(4) ?
C10 H10A . 0.9600 ?
C10 H10B . 0.9600 ?
C10 H10C . 0.9600 ?
O1 H1 . 0.8200 ?

loop_
_geom_hbond_atom_site_label_D
_geom_hbond_atom_site_label_H
_geom_hbond_atom_site_label_A
_geom_hbond_site_symmetry_A
_geom_hbond_distance_DH
_geom_hbond_distance_HA
_geom_hbond_distance_DA
_geom_hbond_angle_DHA
O1 H1 N1 . 0.82 1.92 2.616(4) 142
C10 H10B O1 3_556 0.96 1.98 2.782(4) 140

loop_
_cod_related_entry_id
_cod_related_entry_database
_cod_related_entry_code
1 ChemSpider 30656139
